data_2214417
loop_
_publ_author_name
'Rafizadeh, Masoud'
'Amani, Vahid'
'Zahiri, Sanaz'

_publ_section_title
;Poly[propane-1,2-diammonium
 [(\m~4~-benzene-1,2,4,5-tetracarboxylato-\k^4^<i>O</i>:<i>O</i>':<i>O</i>'':<i>O</i>''')zinc(II)]
 tetrahydrate]
;
_journal_coeditor_code WM2117
_journal_issue 7
_journal_name_full 'Acta Crystallographica Section E'
_journal_page_first m1938
_journal_page_last m1939
_journal_paper_doi 10.1107/S1600536807028905
_journal_volume 63
_journal_year 2007
_chemical_formula_iupac '[Zn (C10 H2 O8) (C3 H12 N2)], 4H2 O'
_chemical_formula_moiety 'C3 H12 N2 2+, C10 H2 O8 Zn 2-, 4(H2 O)'
_chemical_formula_sum 'C13 H22 N2 O12 Zn'
_chemical_formula_weight 463.70
_chemical_name_systematic
;
Poly[propane-1,2-diammonium
[(\m~4~-benzene-1,2,4,5-tetracarboxylato-\k^4^O:O':O'':O''')zinc(II)]
tetrahydrate]
;
_space_group_IT_number 14
_symmetry_cell_setting monoclinic
_symmetry_space_group_name_Hall '-P 2ybc'
_symmetry_space_group_name_H-M 'P 1 21/c 1'
_atom_sites_solution_hydrogens mixed
_atom_sites_solution_primary direct
_atom_sites_solution_secondary difmap
_cell_angle_alpha 90.00
_cell_angle_beta 98.0190(10)
_cell_angle_gamma 90.00
_cell_formula_units_Z 4
_cell_length_a 9.4116(5)
_cell_length_b 13.2967(7)
_cell_length_c 14.9365(7)
_cell_measurement_reflns_used 8669
_cell_measurement_temperature 100(2)
_cell_measurement_theta_max 33.69
_cell_measurement_theta_min 2.75
_cell_volume 1850.92(16)
_computing_cell_refinement 'SAINT (Bruker, 2005)'
_computing_data_collection 'APEX2 (Bruker, 2005)'
_computing_data_reduction SAINT
_computing_molecular_graphics 'SHELXTL (Bruker, 2005)'
_computing_publication_material SHELXTL
_computing_structure_refinement 'SHELXL97 (Sheldrick, 1997)'
_computing_structure_solution 'SHELXS97 (Sheldrick, 1997)'
_diffrn_ambient_temperature 100(2)
_diffrn_measured_fraction_theta_full 0.995
_diffrn_measured_fraction_theta_max 0.995
_diffrn_measurement_device_type 'Bruker APEX II CCD area-detector'
_diffrn_measurement_method \w
_diffrn_radiation_monochromator graphite
_diffrn_radiation_source 'fine-focus sealed tube'
_diffrn_radiation_type MoK\a
_diffrn_radiation_wavelength 0.71073
_diffrn_reflns_av_R_equivalents 0.0327
_diffrn_reflns_av_sigmaI/netI 0.0249
_diffrn_reflns_limit_h_max 12
_diffrn_reflns_limit_h_min -12
_diffrn_reflns_limit_k_max 17
_diffrn_reflns_limit_k_min -17
_diffrn_reflns_limit_l_max 19
_diffrn_reflns_limit_l_min -19
_diffrn_reflns_number 20525
_diffrn_reflns_theta_full 28.00
_diffrn_reflns_theta_max 28.00
_diffrn_reflns_theta_min 2.06
_diffrn_standards_number 0
_exptl_absorpt_coefficient_mu 1.394
_exptl_absorpt_correction_T_max 0.797
_exptl_absorpt_correction_T_min 0.758
_exptl_absorpt_correction_type multi-scan
_exptl_absorpt_process_details '(SADABS; Bruker, 2005)'
_exptl_crystal_colour colourless
_exptl_crystal_density_diffrn 1.664
_exptl_crystal_density_method 'not measured'
_exptl_crystal_description prism
_exptl_crystal_F_000 960
_exptl_crystal_size_max 0.21
_exptl_crystal_size_mid 0.18
_exptl_crystal_size_min 0.17
_refine_diff_density_max 1.620
_refine_diff_density_min -0.938
_refine_ls_extinction_method none
_refine_ls_goodness_of_fit_ref 1.075
_refine_ls_hydrogen_treatment constr
_refine_ls_matrix_type full
_refine_ls_number_parameters 262
_refine_ls_number_reflns 4454
_refine_ls_number_restraints 4
_refine_ls_restrained_S_all 1.077
_refine_ls_R_factor_all 0.0427
_refine_ls_R_factor_gt 0.0380
_refine_ls_shift/su_max 0.001
_refine_ls_shift/su_mean 0.000
_refine_ls_structure_factor_coef Fsqd
_refine_ls_weighting_details 'w=1/[\s^2^(Fo^2^)+(0.0657P)^2^+2.3619P] where P=(Fo^2^+2Fc^2^)/3'
_refine_ls_weighting_scheme calc
_refine_ls_wR_factor_gt 0.1068
_refine_ls_wR_factor_ref 0.1105
_reflns_number_gt 4001
_reflns_number_total 4454
_reflns_threshold_expression I>2\s(I)
_cod_data_source_file wm2117.cif
_cod_data_source_block I
_cod_depositor_comments
;
The following automatic conversions were performed:
'_symmetry_cell_setting' value 'Monoclinic' changed to 'monoclinic'
according to '/home/saulius/struct/CIF-dictionaries/cif_core.dic'
dictionary named 'cif_core.dic' version 2.4.1 from 2010-06-29.

Automatic conversion script
Id: cif_fix_enum 1527 2010-12-29 10:47:43Z saulius 

The following automatic conversions were performed:

'_symmetry_cell_setting' value 'Monoclinic' changed to 'monoclinic'
according to /home/saulius/struct/CIF-dictionaries/cif_core.dic
dictionary named 'cif_core.dic' version 2.4.1 from 2010-06-29.

Automatic conversion script
Id: cif_fix_values 1715 2011-07-08 13:25:40Z adriana 
;
_cod_original_sg_symbol_H-M 'P 21/c'
_cod_database_code 2214417
_cod_database_fobs_code 2214417

loop_
_symmetry_equiv_pos_as_xyz
'x, y, z'
'-x, y+1/2, -z+1/2'
'-x, -y, -z'
'x, -y-1/2, z-1/2'

loop_
_atom_site_type_symbol
_atom_site_label
_atom_site_fract_x
_atom_site_fract_y
_atom_site_fract_z
_atom_site_U_iso_or_equiv
_atom_site_adp_type
_atom_site_calc_flag
_atom_site_refinement_flags
_atom_site_occupancy
_atom_site_disorder_assembly
_atom_site_disorder_group
Zn Zn1 0.03224(3) 0.868391(18) 0.655799(16) 0.00834(10) Uani d . 1 . .
O O1 0.12169(17) 1.06008(13) 0.42654(12) 0.0154(3) Uani d . 1 . .
O O2 0.2471(2) 1.11654(15) 0.32229(13) 0.0230(4) Uani d . 1 . .
O O3 0.19966(17) 0.92584(13) 0.61094(11) 0.0146(3) Uani d . 1 . .
O O4 0.17684(18) 0.83944(13) 0.48050(12) 0.0161(3) Uani d . 1 . .
C C1 0.3718(2) 1.02922(17) 0.44759(15) 0.0123(4) Uani d . 1 . .
C C2 0.3698(2) 0.95572(17) 0.51446(15) 0.0117(4) Uani d . 1 . .
C C3 0.4976(2) 0.92813(17) 0.56651(15) 0.0126(4) Uani d . 1 . .
H H3A 0.4963 0.8792 0.6127 0.015 Uiso calc R 1 . .
C C4 0.2385(2) 1.07046(17) 0.39364(15) 0.0130(4) Uani d . 1 . .
C C5 0.2357(2) 0.90262(17) 0.53424(15) 0.0117(4) Uani d . 1 . .
O O5 0.20752(18) 0.67090(13) 0.66424(12) 0.0177(3) Uani d . 1 . .
O O6 -0.01647(18) 0.72814(12) 0.62750(12) 0.0154(3) Uani d . 1 . .
O O7 0.04691(18) 0.62364(12) 0.28851(11) 0.0135(3) Uani d . 1 . .
O O8 0.0393(2) 0.45944(14) 0.26156(12) 0.0253(4) Uani d . 1 . .
C C6 0.0402(2) 0.57553(16) 0.56367(15) 0.0110(4) Uani d . 1 . .
C C7 0.0576(2) 0.58931(16) 0.47342(15) 0.0117(4) Uani d . 1 . .
H H7A 0.0973 0.6504 0.4552 0.014 Uiso calc R 1 . .
C C8 0.0176(2) 0.51486(16) 0.40971(15) 0.0116(4) Uani d . 1 . .
C C9 0.0823(2) 0.66294(17) 0.62596(15) 0.0121(4) Uani d . 1 . .
C C10 0.0358(2) 0.53321(17) 0.31313(15) 0.0123(4) Uani d . 1 . .
N N1 0.2934(3) 1.1642(3) 0.8054(2) 0.0430(7) Uani d . 1 . .
H H1NA 0.2231 1.1212 0.8016 0.052 Uiso d R 1 . .
H H1NB 0.3625 1.1541 0.8497 0.052 Uiso d R 1 . .
H H1NC 0.2726 1.2256 0.8189 0.052 Uiso d R 1 . .
C C11 0.3328(3) 1.1789(3) 0.7146(2) 0.0347(7) Uani d D 1 . .
H H11A 0.4383 1.2117 0.7123 0.042 Uiso d R 1 B .
H H11B 0.3743 1.1080 0.6924 0.042 Uiso d R 1 . .
C C13 0.2738(3) 1.2619(2) 0.56495(19) 0.0297(6) Uani d D 1 . .
H H13A 0.1951 1.2867 0.5206 0.045 Uiso calc PR 0.75 A 1
H H13B 0.3275 1.2103 0.5370 0.045 Uiso calc PR 0.75 A 1
H H13C 0.3380 1.3178 0.5857 0.045 Uiso calc PR 0.75 A 1
H H13D 0.3753 1.2534 0.5585 0.045 Uiso d PR 0.25 A 2
H H13E 0.2591 1.3288 0.5896 0.045 Uiso d PR 0.25 A 2
H H13F 0.2152 1.2551 0.5057 0.045 Uiso d PR 0.25 A 2
N N2 0.1015(3) 1.1399(2) 0.6099(2) 0.0171(5) Uani d P 0.75 B 1
H H2NA 0.0212 1.1639 0.5766 0.021 Uiso d PR 0.75 B 1
H H2NB 0.0766 1.1045 0.6556 0.021 Uiso d PR 0.75 B 1
H H2NC 0.1427 1.0946 0.5692 0.021 Uiso d PR 0.75 B 1
C C12 0.2138(3) 1.2175(4) 0.6440(2) 0.0248(8) Uani d PD 0.75 B 1
H H12A 0.1646 1.2717 0.6718 0.030 Uiso d PR 0.75 B 1
N N2' 0.0784(8) 1.1905(6) 0.6487(5) 0.0112(14) Uiso d P 0.25 B 2
H H2'A 0.0674 1.1496 0.6961 0.017 Uiso calc PR 0.25 B 2
H H2'B 0.0166 1.1713 0.5994 0.017 Uiso calc PR 0.25 B 2
H H2'C 0.0596 1.2551 0.6632 0.017 Uiso calc PR 0.25 B 2
C C12' 0.2306(12) 1.1829(10) 0.6281(6) 0.038(4) Uiso d PD 0.25 B 2
H H12B 0.2389 1.1173 0.5993 0.045 Uiso d PR 0.25 B 2
O O1W 0.3900(3) 0.5682(2) 0.3988(2) 0.0468(6) Uani d . 1 . .
H H1WA 0.4572 0.5478 0.3743 0.056 Uiso d R 1 . .
H H1WB 0.3578 0.6178 0.3702 0.056 Uiso d R 1 . .
O O2W 0.4618(3) 0.6631(2) 0.56783(19) 0.0480(6) Uani d . 1 . .
H H2WA 0.3901 0.6640 0.5933 0.058 Uiso d R 1 . .
H H2WB 0.4418 0.6355 0.5186 0.058 Uiso d R 1 . .
O O3W 0.3873(3) 1.0068(2) 0.1991(2) 0.0512(7) Uani d . 1 . .
H H3WA 0.3241 0.9640 0.1902 0.061 Uiso d R 1 . .
H H3WB 0.3608 1.0369 0.2417 0.061 Uiso d R 1 . .
O O4W 0.3356(2) 0.76559(16) 0.33999(13) 0.0266(4) Uani d . 1 . .
H H4WA 0.2875 0.7767 0.2909 0.032 Uiso d R 1 . .
H H4WB 0.3032 0.7964 0.3802 0.032 Uiso d R 1 . .

loop_
_atom_site_aniso_label
_atom_site_aniso_U_11
_atom_site_aniso_U_22
_atom_site_aniso_U_33
_atom_site_aniso_U_12
_atom_site_aniso_U_13
_atom_site_aniso_U_23
Zn1 0.01004(14) 0.00727(14) 0.00786(14) 0.00064(8) 0.00181(9) -0.00028(8)
O1 0.0107(7) 0.0166(8) 0.0189(8) 0.0027(6) 0.0019(6) 0.0031(6)
O2 0.0160(8) 0.0314(10) 0.0213(9) 0.0027(7) 0.0014(7) 0.0113(8)
O3 0.0124(7) 0.0148(8) 0.0177(8) -0.0012(6) 0.0062(6) -0.0010(6)
O4 0.0159(8) 0.0142(8) 0.0184(8) -0.0028(6) 0.0031(6) -0.0011(6)
C1 0.0097(10) 0.0137(10) 0.0137(10) 0.0014(8) 0.0027(8) 0.0000(8)
C2 0.0108(10) 0.0111(10) 0.0136(10) 0.0000(8) 0.0038(8) -0.0013(8)
C3 0.0119(10) 0.0120(10) 0.0143(10) 0.0016(8) 0.0034(8) 0.0013(8)
C4 0.0117(10) 0.0117(10) 0.0152(10) 0.0014(8) 0.0001(8) -0.0001(8)
C5 0.0081(9) 0.0120(10) 0.0149(10) 0.0022(8) 0.0011(8) 0.0031(8)
O5 0.0163(8) 0.0196(9) 0.0165(8) 0.0016(7) 0.0002(6) -0.0043(7)
O6 0.0158(8) 0.0096(7) 0.0209(8) 0.0010(6) 0.0025(6) -0.0052(6)
O7 0.0169(8) 0.0143(8) 0.0092(7) -0.0024(6) 0.0016(6) 0.0022(6)
O8 0.0473(12) 0.0180(9) 0.0129(8) -0.0027(8) 0.0120(8) -0.0032(7)
C6 0.0143(10) 0.0087(9) 0.0099(9) 0.0018(8) 0.0017(8) -0.0002(8)
C7 0.0163(10) 0.0079(9) 0.0116(10) 0.0005(8) 0.0038(8) 0.0013(8)
C8 0.0159(10) 0.0098(10) 0.0098(10) 0.0011(8) 0.0048(8) 0.0007(8)
C9 0.0180(11) 0.0100(9) 0.0089(9) -0.0008(8) 0.0041(8) 0.0000(8)
C10 0.0144(10) 0.0135(10) 0.0094(9) 0.0000(8) 0.0029(8) 0.0017(8)
N1 0.0316(14) 0.064(2) 0.0327(15) -0.0096(14) 0.0020(12) -0.0115(14)
C11 0.0187(13) 0.0481(19) 0.0379(17) 0.0005(13) 0.0059(12) 0.0085(14)
C13 0.0271(14) 0.0341(15) 0.0283(14) -0.0050(12) 0.0046(11) -0.0003(12)
N2 0.0198(14) 0.0159(13) 0.0162(13) -0.0009(10) 0.0045(11) 0.0007(10)
C12 0.0245(19) 0.029(2) 0.0220(18) -0.0111(15) 0.0080(14) -0.0077(16)
O1W 0.0398(14) 0.0443(14) 0.0599(17) 0.0103(11) 0.0192(12) 0.0098(12)
O2W 0.0338(13) 0.0690(18) 0.0413(14) -0.0020(13) 0.0063(11) -0.0043(13)
O3W 0.0552(16) 0.0491(16) 0.0555(16) -0.0195(13) 0.0292(13) -0.0152(13)
O4W 0.0228(9) 0.0342(11) 0.0221(9) 0.0038(8) 0.0010(7) -0.0006(8)

loop_
_atom_type_symbol
_atom_type_description
_atom_type_scat_dispersion_real
_atom_type_scat_dispersion_imag
_atom_type_scat_source
C C 0.0033 0.0016 'International Tables Vol C Tables 4.2.6.8 and 6.1.1.4'
H H 0.0000 0.0000 'International Tables Vol C Tables 4.2.6.8 and 6.1.1.4'
N N 0.0061 0.0033 'International Tables Vol C Tables 4.2.6.8 and 6.1.1.4'
O O 0.0106 0.0060 'International Tables Vol C Tables 4.2.6.8 and 6.1.1.4'
Zn Zn 0.2839 1.4301 'International Tables Vol C Tables 4.2.6.8 and 6.1.1.4'

loop_
_geom_angle_atom_site_label_1
_geom_angle_atom_site_label_2
_geom_angle_atom_site_label_3
_geom_angle_site_symmetry_1
_geom_angle_site_symmetry_3
_geom_angle
_geom_angle_publ_flag
O3 Zn1 O6 . . 118.41(7) y
O3 Zn1 O7 . 4_576 112.19(7) y
O6 Zn1 O7 . 4_576 104.51(7) y
O3 Zn1 O1 . 3_576 98.78(7) y
O6 Zn1 O1 . 3_576 101.10(7) y
O7 Zn1 O1 4_576 3_576 122.33(7) y
C4 O1 Zn1 . 3_576 107.52(14) ?
C5 O3 Zn1 . . 122.78(15) ?
C3 C1 C2 3_676 . 119.4(2) ?
C3 C1 C4 3_676 . 117.3(2) ?
C2 C1 C4 . . 123.1(2) ?
C3 C2 C1 . . 119.2(2) ?
C3 C2 C5 . . 116.7(2) ?
C1 C2 C5 . . 124.1(2) ?
C2 C3 C1 . 3_676 121.4(2) ?
C2 C3 H3A . . 119.3 ?
C1 C3 H3A 3_676 . 119.3 ?
O2 C4 O1 . . 123.2(2) ?
O2 C4 C1 . . 119.5(2) ?
O1 C4 C1 . . 117.2(2) ?
O4 C5 O3 . . 126.5(2) ?
O4 C5 C2 . . 120.0(2) ?
O3 C5 C2 . . 113.33(19) ?
C9 O6 Zn1 . . 120.26(15) ?
C10 O7 Zn1 . 4_575 110.26(14) ?
C7 C6 C8 . 3_566 119.4(2) ?
C7 C6 C9 . . 116.09(19) ?
C8 C6 C9 3_566 . 124.5(2) ?
C8 C7 C6 . . 120.8(2) ?
C8 C7 H7A . . 119.6 ?
C6 C7 H7A . . 119.6 ?
C7 C8 C6 . 3_566 119.8(2) ?
C7 C8 C10 . . 119.2(2) ?
C6 C8 C10 3_566 . 121.0(2) ?
O5 C9 O6 . . 125.6(2) ?
O5 C9 C6 . . 120.1(2) ?
O6 C9 C6 . . 114.0(2) ?
O8 C10 O7 . . 123.8(2) ?
O8 C10 C8 . . 118.8(2) ?
O7 C10 C8 . . 117.4(2) ?
C11 N1 H1NA . . 108.3 ?
C11 N1 H1NB . . 117.7 ?
H1NA N1 H1NB . . 115.4 ?
C11 N1 H1NC . . 100.6 ?
H1NA N1 H1NC . . 116.0 ?
H1NB N1 H1NC . . 97.9 ?
N1 C11 C12' . . 125.9(5) ?
N1 C11 C12 . . 115.5(3) ?
N1 C11 H11A . . 115.6 ?
C12' C11 H11A . . 115.8 ?
C12 C11 H11A . . 115.5 ?
N1 C11 H11B . . 108.3 ?
C12' C11 H11B . . 89.0 ?
C12 C11 H11B . . 110.0 ?
H11A C11 H11B . . 88.2 ?
C12 C13 H13A . . 109.5 ?
C12' C13 H13A . . 114.4 ?
C12 C13 H13B . . 109.5 ?
C12' C13 H13B . . 88.8 ?
H13A C13 H13B . . 109.5 ?
C12 C13 H13C . . 109.5 ?
C12' C13 H13C . . 122.7 ?
H13A C13 H13C . . 109.5 ?
H13B C13 H13C . . 109.5 ?
C12 C13 H13D . . 120.8 ?
C12' C13 H13D . . 109.5 ?
H13A C13 H13D . . 128.8 ?
H13B C13 H13D . . 46.3 ?
H13C C13 H13D . . 63.4 ?
C12 C13 H13E . . 88.4 ?
C12' C13 H13E . . 109.5 ?
H13A C13 H13E . . 79.4 ?
H13B C13 H13E . . 154.7 ?
H13C C13 H13E . . 46.1 ?
H13D C13 H13E . . 109.5 ?
C12 C13 H13F . . 116.6 ?
C12' C13 H13F . . 109.5 ?
H13B C13 H13F . . 79.0 ?
H13C C13 H13F . . 126.9 ?
H13D C13 H13F . . 109.5 ?
H13E C13 H13F . . 109.5 ?
C12 N2 H2NA . . 115.8 ?
C12 N2 H2NB . . 110.4 ?
H2NA N2 H2NB . . 108.7 ?
C12 N2 H2NC . . 108.2 ?
H2NA N2 H2NC . . 104.5 ?
H2NB N2 H2NC . . 108.9 ?
C12 N2 H12B . . 63.8 ?
H2NA N2 H12B . . 138.7 ?
H2NB N2 H12B . . 109.3 ?
H2NC N2 H12B . . 47.3 ?
C13 C12 N2 . . 109.0(3) ?
C13 C12 C11 . . 111.0(3) ?
N2 C12 C11 . . 114.6(3) ?
C13 C12 H12A . . 107.2 ?
N2 C12 H12A . . 107.1 ?
C11 C12 H12A . . 107.5 ?
C13 C12 H12B . . 84.3 ?
N2 C12 H12B . . 53.1 ?
C11 C12 H12B . . 82.2 ?
H12A C12 H12B . . 160.1 ?
C12' N2' H2NA . . 96.7 ?
C12' N2' H2NB . . 88.7 ?
H2NA N2' H2NB . . 77.0 ?
C12' N2' H12A . . 63.8 ?
H2NA N2' H12A . . 129.9 ?
H2NB N2' H12A . . 141.3 ?
C12' N2' H2'A . . 109.5 ?
C12' N2' H2'B . . 109.5 ?
H2'A N2' H2'B . . 109.5 ?
C12' N2' H2'C . . 109.5 ?
H2'A N2' H2'C . . 109.5 ?
H2'B N2' H2'C . . 109.5 ?
C11 C12' C13 . . 111.6(3) ?
C11 C12' N2' . . 109.8(8) ?
C13 C12' N2' . . 115.4(9) ?
C11 C12' H12A . . 84.7 ?
C13 C12' H12A . . 83.7 ?
N2' C12' H12A . . 53.5 ?
C11 C12' H12B . . 105.4 ?
C13 C12' H12B . . 107.6 ?
N2' C12' H12B . . 106.6 ?
H12A C12' H12B . . 160.0 ?
H1WA O1W H1WB . . 106.5 ?
H2WA O2W H2WB . . 108.7 ?
H3WA O3W H3WB . . 99.9 ?
H4WA O4W H4WB . . 110.6 ?

loop_
_geom_bond_atom_site_label_1
_geom_bond_atom_site_label_2
_geom_bond_site_symmetry_2
_geom_bond_distance
_geom_bond_publ_flag
Zn1 O3 . 1.9519(16) y
Zn1 O6 . 1.9526(16) y
Zn1 O7 4_576 1.9705(16) y
Zn1 O1 3_576 2.0047(17) y
O1 C4 . 1.273(3) ?
O1 Zn1 3_576 2.0047(16) ?
O2 C4 . 1.242(3) ?
O3 C5 . 1.277(3) ?
O4 C5 . 1.238(3) ?
C1 C3 3_676 1.396(3) ?
C1 C2 . 1.399(3) ?
C1 C4 . 1.497(3) ?
C2 C3 . 1.388(3) ?
C2 C5 . 1.511(3) ?
C3 C1 3_676 1.396(3) ?
C3 H3A . 0.9500 ?
O5 C9 . 1.240(3) ?
O6 C9 . 1.274(3) ?
O7 C10 . 1.266(3) ?
O7 Zn1 4_575 1.9705(16) ?
O8 C10 . 1.250(3) ?
C6 C7 . 1.392(3) ?
C6 C8 3_566 1.400(3) ?
C6 C9 . 1.507(3) ?
C7 C8 . 1.388(3) ?
C7 H7A . 0.9500 ?
C8 C6 3_566 1.400(3) ?
C8 C10 . 1.496(3) ?
N1 C11 . 1.468(4) ?
N1 H1NA . 0.8701 ?
N1 H1NB . 0.8699 ?
N1 H1NC . 0.8701 ?
C11 C12' . 1.501(3) ?
C11 C12 . 1.517(3) ?
C11 H11A . 1.0900 ?
C11 H11B . 1.0900 ?
C13 C12 . 1.500(3) ?
C13 C12' . 1.505(3) ?
C13 H13A . 0.9800 ?
C13 H13B . 0.9800 ?
C13 H13C . 0.9800 ?
C13 H13D . 0.9800 ?
C13 H13E . 0.9800 ?
C13 H13F . 0.9799 ?
N2 C12 . 1.513(5) ?
N2 H2NA . 0.9031 ?
N2 H2NB . 0.8871 ?
N2 H2NC . 0.9737 ?
C12 H12A . 0.9801 ?
N2' C12' . 1.510(17) ?
N2' H2NA . 1.1886 ?
N2' H2NB . 1.1475 ?
N2' H2'A . 0.9100 ?
N2' H2'B . 0.9100 ?
N2' H2'C . 0.9100 ?
C12' H12B . 0.9799 ?
O1W H1WA . 0.8200 ?
O1W H1WB . 0.8204 ?
O2W H2WA . 0.8199 ?
O2W H2WB . 0.8201 ?
O3W H3WA . 0.8202 ?
O3W H3WB . 0.8198 ?
O4W H4WA . 0.8200 ?
O4W H4WB . 0.8204 ?

loop_
_geom_hbond_atom_site_label_D
_geom_hbond_atom_site_label_H
_geom_hbond_atom_site_label_A
_geom_hbond_site_symmetry_A
_geom_hbond_distance_DH
_geom_hbond_distance_HA
_geom_hbond_distance_DA
_geom_hbond_angle_DHA
_geom_hbond_publ_flag
N1 H1NA O8 4_576 0.87 2.05 2.901(4) 165 y
N1 H1NB O2W 2_656 0.87 1.92 2.771(4) 164 y
N1 H1NC O2 4_586 0.87 2.11 2.964(4) 165 y
N2 H2NA O4 3_576 0.90 1.94 2.788(3) 156 y
N2 H2NB O8 4_576 0.89 1.87 2.755(3) 173 y
N2 H2NC O1 1_555 0.97 2.16 2.968(3) 139 y
N2 H2NC O3 1_555 0.97 2.37 2.992(3) 121 y
O1W H1WA O3W 2_645 0.82 2.02 2.838(4) 173 y
O1W H1WB O4W 1_555 0.82 2.02 2.792(3) 157 y
O2W H2WA O5 1_555 0.82 2.14 2.962(3) 177 y
O2W H2WB O1W 1_555 0.82 2.00 2.819(4) 179 y
O3W H3WA O5 4_575 0.82 2.11 2.911(3) 165 y
O3W H3WB O2 1_555 0.82 2.02 2.817(3) 164 y
O4W H4WA O5 4_575 0.82 2.06 2.859(3) 166 y
O4W H4WB O4 1_555 0.82 2.12 2.911(3) 163 y

loop_
_geom_torsion_atom_site_label_1
_geom_torsion_atom_site_label_2
_geom_torsion_atom_site_label_3
_geom_torsion_atom_site_label_4
_geom_torsion_site_symmetry_1
_geom_torsion_site_symmetry_4
_geom_torsion
O6 Zn1 O3 C5 . . 35.90(19)
O7 Zn1 O3 C5 4_576 . 157.79(16)
O1 Zn1 O3 C5 3_576 . -71.86(18)
C3 C1 C2 C3 3_676 . 1.2(4)
C4 C1 C2 C3 . . -174.5(2)
C3 C1 C2 C5 3_676 . -178.5(2)
C4 C1 C2 C5 . . 5.9(3)
C1 C2 C3 C1 . 3_676 -1.2(4)
C5 C2 C3 C1 . 3_676 178.5(2)
Zn1 O1 C4 O2 3_576 . -0.9(3)
Zn1 O1 C4 C1 3_576 . 175.71(16)
C3 C1 C4 O2 3_676 . 21.3(3)
C2 C1 C4 O2 . . -163.0(2)
C3 C1 C4 O1 3_676 . -155.4(2)
C2 C1 C4 O1 . . 20.3(3)
Zn1 O3 C5 O4 . . -3.5(3)
Zn1 O3 C5 C2 . . -179.39(14)
C3 C2 C5 O4 . . -107.6(3)
C1 C2 C5 O4 . . 72.1(3)
C3 C2 C5 O3 . . 68.6(3)
C1 C2 C5 O3 . . -111.7(2)
O3 Zn1 O6 C9 . . 37.10(19)
O7 Zn1 O6 C9 4_576 . -88.60(17)
O1 Zn1 O6 C9 3_576 . 143.54(17)
C8 C6 C7 C8 3_566 . 0.3(4)
C9 C6 C7 C8 . . -177.8(2)
C6 C7 C8 C6 . 3_566 -0.3(4)
C6 C7 C8 C10 . . 179.0(2)
Zn1 O6 C9 O5 . . 21.3(3)
Zn1 O6 C9 C6 . . -152.37(15)
C7 C6 C9 O5 . . -88.7(3)
C8 C6 C9 O5 3_566 . 93.2(3)
C7 C6 C9 O6 . . 85.4(3)
C8 C6 C9 O6 3_566 . -92.7(3)
Zn1 O7 C10 O8 4_575 . 10.9(3)
Zn1 O7 C10 C8 4_575 . -169.08(15)
C7 C8 C10 O8 . . 160.0(2)
C6 C8 C10 O8 3_566 . -20.6(3)
C7 C8 C10 O7 . . -20.0(3)
C6 C8 C10 O7 3_566 . 159.4(2)
C12' C13 C12 N2 . . -54.4(9)
C12' C13 C12 C11 . . 72.8(6)
N1 C11 C12 C13 . . 161.0(3)
N1 C11 C12 N2 . . -74.9(4)
N1 C11 C12' C13 . . 140.5(7)
C12 C11 C12' C13 . . 74.2(7)
N1 C11 C12' N2' . . 11.3(12)
C12 C11 C12' N2' . . -55.0(13)
